data_7050305
loop_
_publ_author_name
'Boldog, Ishtvan'
'Rusanov, Eduard B.'
'Sieler, Joachim'
'Domasevitch, Konstantin V.'

_publ_section_title
;
 Cooperative association of pyrazoles and phenols: A versatile binary
 systemElectronic supplementary information (ESI) available: Details
 for crystal structure determination and refinement and geometry of
 hydrogen bonding in structures. See
 http://www.rsc.org/suppdata/nj/b3/b317104c/
;
_journal_issue 6
_journal_name_full 'New Journal of Chemistry'
_journal_page_first 756
_journal_paper_doi 10.1039/b317104c
_journal_volume 28
_journal_year 2004
_chemical_formula_sum 'C16 H20 N4 O2'
_chemical_formula_weight 300.36
_chemical_name_systematic
;
3,3',5,5'-Tetramethyl-4,4'-bipyrazolyl 1:1 complex with Resorcinol

;
_space_group_IT_number 61
_symmetry_cell_setting orthorhombic
_symmetry_space_group_name_Hall '-P 2ac 2ab'
_symmetry_space_group_name_H-M 'P b c a'
_atom_sites_solution_hydrogens geom
_atom_sites_solution_primary direct
_atom_sites_solution_secondary difmap
_audit_creation_method SHELXL
_cell_angle_alpha 90.00
_cell_angle_beta 90.00
_cell_angle_gamma 90.00
_cell_formula_units_Z 8
_cell_length_a 18.270(3)
_cell_length_b 8.5281(11)
_cell_length_c 21.054(4)
_cell_measurement_temperature 223(2)
_cell_volume 3280.4(9)
_computing_data_reduction 'Brucker Saint'
_computing_structure_refinement 'SHELXL-97 (Sheldrick, 1997)'
_computing_structure_solution 'SHELXS-97 (Sheldrick, 1990)'
_diffrn_ambient_temperature 223(2)
_diffrn_measurement_device_type 'Siemens Smart CCD'
_diffrn_measurement_method 'omega scans'
_diffrn_radiation_monochromator graphite
_diffrn_radiation_source 'fine-focus sealed tube'
_diffrn_radiation_type MoK\a
_diffrn_radiation_wavelength 0.71073
_diffrn_reflns_av_R_equivalents 0.0436
_diffrn_reflns_av_sigmaI/netI 0.0245
_diffrn_reflns_limit_h_max 22
_diffrn_reflns_limit_h_min -17
_diffrn_reflns_limit_k_max 10
_diffrn_reflns_limit_k_min -10
_diffrn_reflns_limit_l_max 22
_diffrn_reflns_limit_l_min -25
_diffrn_reflns_number 17024
_diffrn_reflns_theta_max 25.68
_diffrn_reflns_theta_min 1.93
_exptl_absorpt_coefficient_mu 0.083
_exptl_absorpt_correction_T_max 0.9836
_exptl_absorpt_correction_T_min 0.9740
_exptl_absorpt_correction_type empirical
_exptl_crystal_colour Colorless
_exptl_crystal_density_diffrn 1.216
_exptl_crystal_density_method 'not measured'
_exptl_crystal_description Prism
_exptl_crystal_F_000 1280
_exptl_crystal_size_max 0.32
_exptl_crystal_size_mid 0.25
_exptl_crystal_size_min 0.20
_refine_diff_density_max 0.229
_refine_diff_density_min -0.158
_refine_diff_density_rms 0.035
_refine_ls_extinction_coef 0.0034(7)
_refine_ls_extinction_expression Fc^*^=kFc[1+0.001xFc^2^\l^3^/sin(2\q)]^-1/4^
_refine_ls_extinction_method SHELXL
_refine_ls_goodness_of_fit_ref 1.086
_refine_ls_hydrogen_treatment mixed
_refine_ls_matrix_type full
_refine_ls_number_parameters 216
_refine_ls_number_reflns 3119
_refine_ls_number_restraints 0
_refine_ls_restrained_S_all 1.086
_refine_ls_R_factor_all 0.0724
_refine_ls_R_factor_gt 0.0492
_refine_ls_shift/su_max 0.000
_refine_ls_shift/su_mean 0.000
_refine_ls_structure_factor_coef Fsqd
_refine_ls_weighting_details 'w=1/[\s^2^(Fo^2^)+(0.0638P)^2^+1.0221P] where P=(Fo^2^+2Fc^2^)/3'
_refine_ls_weighting_scheme calc
_refine_ls_wR_factor_gt 0.1277
_refine_ls_wR_factor_ref 0.1405
_reflns_number_gt 2328
_reflns_number_total 3119
_reflns_threshold_expression >2sigma(I)
_cod_data_source_file b317104c.txt
_cod_data_source_block c1057
_cod_depositor_comments
;
The following automatic conversions were performed:
'_symmetry_cell_setting' value 'Orthorhombic' changed to 'orthorhombic'
according to '/home/saulius/struct/CIF-dictionaries/cif_core.dic'
dictionary named 'cif_core.dic' version 2.4.1 from 2010-06-29.

Automatic conversion script
Id: cif_fix_enum 1527 2010-12-29 10:47:43Z saulius 

The following automatic conversions were performed:

'_refine_ls_weighting_scheme' value 'calc
w=1/[\s^2^(Fo^2^)+(0.0638P)^2^+1.0221P] where P=(Fo^2^+2Fc^2^)/3' was
changed to 'calc'. New tag '_refine_ls_weighting_details' was
created. The value of the new tag was set to
'w=1/[\s^2^(Fo^2^)+(0.0638P)^2^+1.0221P] where P=(Fo^2^+2Fc^2^)/3'.

Automatic conversion script
Id: cif_fix_values 3143 2015-03-26 13:38:13Z robertas 
;
_cod_original_sg_symbol_H-M Pbca
_cod_database_code 7050305

loop_
_symmetry_equiv_pos_as_xyz
'x, y, z'
'-x+1/2, -y, z+1/2'
'-x, y+1/2, -z+1/2'
'x+1/2, -y+1/2, -z'
'-x, -y, -z'
'x-1/2, y, -z-1/2'
'x, -y-1/2, z-1/2'
'-x-1/2, y-1/2, z'

loop_
_atom_site_label
_atom_site_type_symbol
_atom_site_fract_x
_atom_site_fract_y
_atom_site_fract_z
_atom_site_U_iso_or_equiv
_atom_site_adp_type
_atom_site_occupancy
_atom_site_calc_flag
_atom_site_refinement_flags
_atom_site_disorder_assembly
_atom_site_disorder_group
O1 O 0.27407(9) 0.75068(19) 0.70156(7) 0.0576(4) Uani 1 d . . .
O2 O 0.04804(9) 0.5177(2) 0.64195(8) 0.0683(5) Uani 1 d . . .
N1 N 0.16434(9) 0.11606(19) 0.30702(7) 0.0451(4) Uani 1 d . . .
N2 N 0.11167(9) 0.00877(19) 0.32000(8) 0.0432(4) Uani 1 d . . .
N3 N 0.15032(10) 0.1786(3) 0.58162(8) 0.0539(5) Uani 1 d . . .
N4 N 0.12864(10) 0.3248(2) 0.56515(8) 0.0555(5) Uani 1 d . . .
C1 C 0.17835(11) 0.1827(2) 0.36278(8) 0.0432(5) Uani 1 d . . .
C2 C 0.13456(10) 0.1192(2) 0.41142(8) 0.0378(4) Uani 1 d . . .
C3 C 0.09236(10) 0.0069(2) 0.38175(9) 0.0410(5) Uani 1 d . . .
C4 C 0.03489(14) -0.1016(3) 0.40605(12) 0.0712(7) Uani 1 d . . .
H4A H 0.0481 -0.2088 0.3957 0.107 Uiso 1 calc R . .
H4B H -0.0117 -0.0761 0.3865 0.107 Uiso 1 calc R . .
H4C H 0.0309 -0.0906 0.4518 0.107 Uiso 1 calc R . .
C5 C 0.23700(15) 0.3035(3) 0.36862(11) 0.0729(8) Uani 1 d . . .
H5A H 0.2714 0.2920 0.3338 0.109 Uiso 1 calc R . .
H5B H 0.2625 0.2898 0.4087 0.109 Uiso 1 calc R . .
H5C H 0.2153 0.4072 0.3672 0.109 Uiso 1 calc R . .
C6 C 0.15574(11) 0.0814(3) 0.53135(9) 0.0463(5) Uani 1 d . . .
C7 C 0.13511(10) 0.1681(2) 0.47874(8) 0.0406(4) Uani 1 d . . .
C8 C 0.11925(11) 0.3187(2) 0.50260(9) 0.0484(5) Uani 1 d . . .
C9 C 0.09576(18) 0.4620(3) 0.46687(12) 0.0760(8) Uani 1 d . . .
H9A H 0.0702 0.5326 0.4954 0.114 Uiso 1 calc R . .
H9B H 0.0634 0.4319 0.4324 0.114 Uiso 1 calc R . .
H9C H 0.1385 0.5145 0.4496 0.114 Uiso 1 calc R . .
C10 C 0.17864(16) -0.0858(3) 0.53825(10) 0.0693(7) Uani 1 d . . .
H10A H 0.2208 -0.0920 0.5661 0.104 Uiso 1 calc R . .
H10B H 0.1913 -0.1279 0.4969 0.104 Uiso 1 calc R . .
H10C H 0.1387 -0.1461 0.5562 0.104 Uiso 1 calc R . .
C11 C 0.19932(12) 0.7542(2) 0.70326(9) 0.0463(5) Uani 1 d . . .
C12 C 0.16232(12) 0.6357(2) 0.67171(8) 0.0451(5) Uani 1 d . . .
H12A H 0.1887 0.5569 0.6504 0.054 Uiso 1 calc R . .
C13 C 0.08671(12) 0.6334(2) 0.67155(9) 0.0493(5) Uani 1 d . . .
C14 C 0.04749(14) 0.7471(3) 0.70357(11) 0.0626(6) Uani 1 d . . .
H14A H -0.0039 0.7446 0.7042 0.075 Uiso 1 calc R . .
C15 C 0.08542(16) 0.8651(3) 0.73472(13) 0.0752(8) Uani 1 d . . .
H15A H 0.0591 0.9433 0.7563 0.090 Uiso 1 calc R . .
C16 C 0.16092(15) 0.8706(3) 0.73478(11) 0.0631(6) Uani 1 d . . .
H16A H 0.1858 0.9518 0.7558 0.076 Uiso 1 calc R . .
H1 H 0.0964(13) -0.054(3) 0.2883(12) 0.068(7) Uiso 1 d . . .
H2 H 0.1643(13) 0.162(3) 0.6207(13) 0.071(8) Uiso 1 d . . .
H3 H 0.2923(14) 0.812(3) 0.7324(12) 0.074(8) Uiso 1 d . . .
H4 H 0.080(2) 0.449(4) 0.6158(17) 0.127(12) Uiso 1 d . . .

loop_
_atom_site_aniso_label
_atom_site_aniso_U_11
_atom_site_aniso_U_22
_atom_site_aniso_U_33
_atom_site_aniso_U_23
_atom_site_aniso_U_13
_atom_site_aniso_U_12
O1 0.0654(10) 0.0697(10) 0.0376(8) -0.0148(7) 0.0022(7) -0.0121(8)
O2 0.0607(10) 0.0798(12) 0.0645(11) -0.0233(9) -0.0026(8) -0.0075(9)
N1 0.0557(10) 0.0476(9) 0.0319(8) 0.0000(7) 0.0000(7) -0.0069(8)
N2 0.0465(9) 0.0464(9) 0.0367(9) -0.0064(7) -0.0025(7) -0.0045(8)
N3 0.0524(11) 0.0787(14) 0.0305(9) -0.0031(9) -0.0027(8) -0.0025(10)
N4 0.0577(11) 0.0678(12) 0.0411(10) -0.0141(9) -0.0012(8) -0.0053(10)
C1 0.0516(12) 0.0448(10) 0.0332(10) 0.0006(8) -0.0012(8) -0.0076(9)
C2 0.0412(10) 0.0415(10) 0.0306(9) 0.0015(7) -0.0006(7) -0.0013(8)
C3 0.0418(10) 0.0441(10) 0.0371(10) -0.0007(8) 0.0015(8) -0.0008(8)
C4 0.0665(16) 0.0802(17) 0.0668(15) -0.0082(13) 0.0121(12) -0.0319(13)
C5 0.0918(19) 0.0789(17) 0.0480(13) -0.0057(12) 0.0085(12) -0.0439(15)
C6 0.0438(11) 0.0625(13) 0.0324(10) 0.0025(9) 0.0025(8) -0.0008(10)
C7 0.0403(10) 0.0502(11) 0.0314(9) -0.0019(8) 0.0000(8) -0.0049(9)
C8 0.0530(12) 0.0526(12) 0.0397(11) -0.0082(9) -0.0013(9) -0.0054(10)
C9 0.102(2) 0.0583(15) 0.0682(17) -0.0030(12) -0.0007(14) 0.0135(14)
C10 0.0897(18) 0.0744(16) 0.0439(13) 0.0132(11) 0.0036(12) 0.0170(14)
C11 0.0640(14) 0.0460(11) 0.0288(10) 0.0030(8) -0.0008(9) -0.0008(10)
C12 0.0618(13) 0.0444(11) 0.0292(9) -0.0010(8) 0.0022(9) 0.0021(9)
C13 0.0628(14) 0.0510(12) 0.0340(10) 0.0024(9) -0.0062(9) 0.0040(10)
C14 0.0636(15) 0.0604(14) 0.0639(15) -0.0026(11) -0.0090(11) 0.0167(12)
C15 0.087(2) 0.0572(15) 0.0815(18) -0.0157(13) -0.0057(15) 0.0294(14)
C16 0.0887(19) 0.0437(12) 0.0569(14) -0.0100(10) -0.0091(12) 0.0051(12)

loop_
_atom_type_symbol
_atom_type_description
_atom_type_scat_dispersion_real
_atom_type_scat_dispersion_imag
_atom_type_scat_source
C C 0.0033 0.0016 'International Tables Vol C Tables 4.2.6.8 and 6.1.1.4'
H H 0.0000 0.0000 'International Tables Vol C Tables 4.2.6.8 and 6.1.1.4'
N N 0.0061 0.0033 'International Tables Vol C Tables 4.2.6.8 and 6.1.1.4'
O O 0.0106 0.0060 'International Tables Vol C Tables 4.2.6.8 and 6.1.1.4'

loop_
_geom_angle_atom_site_label_1
_geom_angle_atom_site_label_2
_geom_angle_atom_site_label_3
_geom_angle
_geom_angle_site_symmetry_1
_geom_angle_site_symmetry_3
_geom_angle_publ_flag
C11 O1 H3 109.7(16) . . ?
C13 O2 H4 112(2) . . ?
C1 N1 N2 104.31(15) . . ?
C3 N2 N1 112.85(15) . . ?
C3 N2 H1 128.9(16) . . ?
N1 N2 H1 118.1(15) . . ?
C6 N3 N4 112.76(17) . . ?
C6 N3 H2 128.1(17) . . ?
N4 N3 H2 118.6(17) . . ?
C8 N4 N3 104.80(17) . . ?
N1 C1 C2 111.62(17) . . ?
N1 C1 C5 120.43(17) . . ?
C2 C1 C5 127.88(18) . . ?
C3 C2 C1 104.78(16) . . ?
C3 C2 C7 129.40(17) . . ?
C1 C2 C7 125.81(17) . . ?
N2 C3 C2 106.43(16) . . ?
N2 C3 C4 121.54(18) . . ?
C2 C3 C4 132.03(18) . . ?
C3 C4 H4A 109.5 . . ?
C3 C4 H4B 109.5 . . ?
H4A C4 H4B 109.5 . . ?
C3 C4 H4C 109.5 . . ?
H4A C4 H4C 109.5 . . ?
H4B C4 H4C 109.5 . . ?
C1 C5 H5A 109.5 . . ?
C1 C5 H5B 109.5 . . ?
H5A C5 H5B 109.5 . . ?
C1 C5 H5C 109.5 . . ?
H5A C5 H5C 109.5 . . ?
H5B C5 H5C 109.5 . . ?
N3 C6 C7 106.25(19) . . ?
N3 C6 C10 122.11(18) . . ?
C7 C6 C10 131.63(19) . . ?
C6 C7 C8 104.93(17) . . ?
C6 C7 C2 128.20(18) . . ?
C8 C7 C2 126.74(18) . . ?
N4 C8 C7 111.25(19) . . ?
N4 C8 C9 120.17(19) . . ?
C7 C8 C9 128.57(19) . . ?
C8 C9 H9A 109.5 . . ?
C8 C9 H9B 109.5 . . ?
H9A C9 H9B 109.5 . . ?
C8 C9 H9C 109.5 . . ?
H9A C9 H9C 109.5 . . ?
H9B C9 H9C 109.5 . . ?
C6 C10 H10A 109.5 . . ?
C6 C10 H10B 109.5 . . ?
H10A C10 H10B 109.5 . . ?
C6 C10 H10C 109.5 . . ?
H10A C10 H10C 109.5 . . ?
H10B C10 H10C 109.5 . . ?
O1 C11 C16 122.3(2) . . ?
O1 C11 C12 117.33(18) . . ?
C16 C11 C12 120.4(2) . . ?
C13 C12 C11 119.98(19) . . ?
C13 C12 H12A 120.0 . . ?
C11 C12 H12A 120.0 . . ?
O2 C13 C12 121.97(19) . . ?
O2 C13 C14 117.5(2) . . ?
C12 C13 C14 120.5(2) . . ?
C13 C14 C15 118.7(2) . . ?
C13 C14 H14A 120.6 . . ?
C15 C14 H14A 120.6 . . ?
C16 C15 C14 121.6(2) . . ?
C16 C15 H15A 119.2 . . ?
C14 C15 H15A 119.2 . . ?
C15 C16 C11 118.8(2) . . ?
C15 C16 H16A 120.6 . . ?
C11 C16 H16A 120.6 . . ?

loop_
_geom_bond_atom_site_label_1
_geom_bond_atom_site_label_2
_geom_bond_distance
_geom_bond_site_symmetry_2
_geom_bond_publ_flag
O1 C11 1.366(3) . ?
O1 H3 0.90(3) . ?
O2 C13 1.364(3) . ?
O2 H4 0.99(4) . ?
N1 C1 1.329(2) . ?
N1 N2 1.356(2) . ?
N2 C3 1.347(2) . ?
N2 H1 0.90(3) . ?
N3 C6 1.348(3) . ?
N3 N4 1.353(3) . ?
N3 H2 0.87(3) . ?
N4 C8 1.329(3) . ?
C1 C2 1.408(3) . ?
C1 C5 1.491(3) . ?
C2 C3 1.379(3) . ?
C2 C7 1.477(2) . ?
C3 C4 1.490(3) . ?
C4 H4A 0.9700 . ?
C4 H4B 0.9700 . ?
C4 H4C 0.9700 . ?
C5 H5A 0.9700 . ?
C5 H5B 0.9700 . ?
C5 H5C 0.9700 . ?
C6 C7 1.384(3) . ?
C6 C10 1.493(3) . ?
C7 C8 1.409(3) . ?
C8 C9 1.498(3) . ?
C9 H9A 0.9700 . ?
C9 H9B 0.9700 . ?
C9 H9C 0.9700 . ?
C10 H10A 0.9700 . ?
C10 H10B 0.9700 . ?
C10 H10C 0.9700 . ?
C11 C16 1.385(3) . ?
C11 C12 1.385(3) . ?
C12 C13 1.382(3) . ?
C12 H12A 0.9400 . ?
C13 C14 1.382(3) . ?
C14 C15 1.387(4) . ?
C14 H14A 0.9400 . ?
C15 C16 1.380(4) . ?
C15 H15A 0.9400 . ?
C16 H16A 0.9400 . ?

loop_
_geom_hbond_atom_site_label_D
_geom_hbond_atom_site_label_H
_geom_hbond_atom_site_label_A
_geom_hbond_distance_DH
_geom_hbond_distance_HA
_geom_hbond_distance_DA
_geom_hbond_angle_DHA
_geom_hbond_site_symmetry_A
N3 H2 O1 0.87(3) 2.18(3) 2.943(2) 146(2) 8_655
O1 H3 N1 0.90(3) 1.86(3) 2.736(2) 163(2) 2_565
O2 H4 N4 0.99(4) 1.75(4) 2.736(3) 175(3) .

loop_
_cod_related_entry_id
_cod_related_entry_database
_cod_related_entry_code
1 ChemSpider 21141908
